data_2228827
loop_
_publ_author_name
'Gowda, B. Thimme'
'Foro, Sabine'
'Shakuntala, K.'
'Fuess, Hartmut'

_publ_section_title
;
 <i>N</i>,<i>N</i>'-Diphenylbut-2-enediamide
;
_journal_coeditor_code NG5082
_journal_issue 1
_journal_name_full 'Acta Crystallographica Section E'
_journal_page_first o117
_journal_paper_doi 10.1107/S1600536810051330
_journal_volume 67
_journal_year 2011
_chemical_formula_iupac 'C16 H14 N2 O2'
_chemical_formula_moiety 'C16 H14 N2 O2'
_chemical_formula_sum 'C16 H14 N2 O2'
_chemical_formula_weight 266.29
_chemical_name_systematic
;
<i>N</i>,<i>N</i>'-Diphenylbut-2-enediamide
;
_space_group_IT_number 19
_symmetry_cell_setting orthorhombic
_symmetry_space_group_name_Hall 'P 2ac 2ab'
_symmetry_space_group_name_H-M 'P 21 21 21'
_atom_sites_solution_hydrogens geom
_atom_sites_solution_primary direct
_atom_sites_solution_secondary difmap
_audit_creation_method SHELXL-97
_cell_angle_alpha 90.00
_cell_angle_beta 90.00
_cell_angle_gamma 90.00
_cell_formula_units_Z 4
_cell_length_a 6.6040(10)
_cell_length_b 13.358(2)
_cell_length_c 15.474(2)
_cell_measurement_reflns_used 25
_cell_measurement_temperature 299(2)
_cell_measurement_theta_max 20.05
_cell_measurement_theta_min 8.01
_cell_volume 1365.1(3)
_computing_cell_refinement 'CAD-4-PC (Enraf--Nonius, 1996)'
_computing_data_collection 'CAD-4-PC (Enraf--Nonius, 1996)'
_computing_data_reduction 'REDU4 (Stoe & Cie, 1987)'
_computing_molecular_graphics 'PLATON (Spek, 2009)'
_computing_publication_material 'SHELXL97 (Sheldrick, 2008)'
_computing_structure_refinement 'SHELXL97 (Sheldrick, 2008)'
_computing_structure_solution 'SHELXS97 (Sheldrick, 2008)'
_diffrn_ambient_temperature 299(2)
_diffrn_measured_fraction_theta_full 1.000
_diffrn_measured_fraction_theta_max 1.000
_diffrn_measurement_device_type 'Enraf--Nonius CAD-4'
_diffrn_measurement_method \w
_diffrn_radiation_monochromator graphite
_diffrn_radiation_source 'fine-focus sealed tube'
_diffrn_radiation_type CuK\a
_diffrn_radiation_wavelength 1.54180
_diffrn_reflns_av_R_equivalents 0.1174
_diffrn_reflns_av_sigmaI/netI 0.0933
_diffrn_reflns_limit_h_max 7
_diffrn_reflns_limit_h_min 0
_diffrn_reflns_limit_k_max 15
_diffrn_reflns_limit_k_min -15
_diffrn_reflns_limit_l_max 5
_diffrn_reflns_limit_l_min -18
_diffrn_reflns_number 3656
_diffrn_reflns_theta_full 66.89
_diffrn_reflns_theta_max 66.89
_diffrn_reflns_theta_min 4.37
_diffrn_standards_decay_% 0.5
_diffrn_standards_interval_time 120
_diffrn_standards_number 3
_exptl_absorpt_coefficient_mu 0.704
_exptl_absorpt_correction_type none
_exptl_crystal_colour orange
_exptl_crystal_density_diffrn 1.296
_exptl_crystal_density_method 'not measured'
_exptl_crystal_description prism
_exptl_crystal_F_000 560
_exptl_crystal_size_max 0.35
_exptl_crystal_size_mid 0.30
_exptl_crystal_size_min 0.25
_refine_diff_density_max 0.108
_refine_diff_density_min -0.130
_refine_ls_abs_structure_details 'none; Friedel pairs merged'
_refine_ls_extinction_coef 0.0140(9)
_refine_ls_extinction_expression Fc^*^=kFc[1+0.001xFc^2^\l^3^/sin(2\q)]^-1/4^
_refine_ls_extinction_method 'SHELXL97 (Sheldrick, 2008)'
_refine_ls_goodness_of_fit_ref 1.057
_refine_ls_hydrogen_treatment mixed
_refine_ls_matrix_type full
_refine_ls_number_parameters 188
_refine_ls_number_reflns 1422
_refine_ls_number_restraints 2
_refine_ls_restrained_S_all 1.059
_refine_ls_R_factor_all 0.0450
_refine_ls_R_factor_gt 0.0433
_refine_ls_shift/su_max 0.025
_refine_ls_shift/su_mean 0.005
_refine_ls_structure_factor_coef Fsqd
_refine_ls_weighting_details 'calc w=1/[\s^2^(Fo^2^)+(0.0279P)^2^+0.0657P] where P=(Fo^2^+2Fc^2^)/3'
_refine_ls_weighting_scheme calc
_refine_ls_wR_factor_gt 0.0984
_refine_ls_wR_factor_ref 0.1002
_reflns_number_gt 1339
_reflns_number_total 1422
_reflns_threshold_expression I>2sigma(I)
_cod_data_source_file ng5082.cif
_cod_data_source_block I
_cod_database_code 2228827
_cod_database_fobs_code 2228827

loop_
_symmetry_equiv_pos_as_xyz
'x, y, z'
'-x+1/2, -y, z+1/2'
'x+1/2, -y+1/2, -z'
'-x, y+1/2, -z+1/2'

loop_
_atom_site_type_symbol
_atom_site_label
_atom_site_fract_x
_atom_site_fract_y
_atom_site_fract_z
_atom_site_U_iso_or_equiv
_atom_site_adp_type
_atom_site_calc_flag
_atom_site_refinement_flags
_atom_site_occupancy
_atom_site_disorder_assembly
_atom_site_disorder_group
C C1 -0.0250(3) 0.71987(19) 0.85351(17) 0.0547(6) Uani d . 1 . .
C C2 -0.0384(3) 0.8224(2) 0.8469(2) 0.0678(7) Uani d . 1 . .
H H2 0.0653 0.8579 0.8202 0.081 Uiso calc R 1 . .
C C3 -0.2036(4) 0.8730(2) 0.8794(2) 0.0761(8) Uani d . 1 . .
H H3 -0.2105 0.9424 0.8747 0.091 Uiso calc R 1 . .
C C4 -0.3580(4) 0.8212(3) 0.9186(2) 0.0760(8) Uani d . 1 . .
H H4 -0.4702 0.8550 0.9402 0.091 Uiso calc R 1 . .
C C5 -0.3449(3) 0.7192(3) 0.9256(2) 0.0750(9) Uani d . 1 . .
H H5 -0.4490 0.6841 0.9525 0.090 Uiso calc R 1 . .
C C6 -0.1793(3) 0.6671(2) 0.89343(17) 0.0630(7) Uani d . 1 . .
H H6 -0.1722 0.5978 0.8986 0.076 Uiso calc R 1 . .
C C7 0.2087(3) 0.57754(19) 0.82283(19) 0.0610(7) Uani d . 1 . .
C C8 0.4088(3) 0.5604(2) 0.78135(18) 0.0653(7) Uani d . 1 . .
H H8 0.4646 0.6163 0.7545 0.078 Uiso calc R 1 . .
C C9 0.5210(3) 0.4774(2) 0.7765(2) 0.0683(8) Uani d . 1 . .
H H9 0.6417 0.4879 0.7469 0.082 Uiso calc R 1 . .
C C10 0.4997(3) 0.3727(2) 0.80698(18) 0.0597(6) Uani d . 1 . .
C C11 0.2874(3) 0.2512(2) 0.88312(16) 0.0581(6) Uani d . 1 . .
C C12 0.4328(4) 0.1895(2) 0.92070(19) 0.0731(8) Uani d . 1 . .
H H12 0.5675 0.2098 0.9228 0.088 Uiso calc R 1 . .
C C13 0.3764(4) 0.0982(3) 0.9549(2) 0.0839(9) Uani d . 1 . .
H H13 0.4740 0.0570 0.9796 0.101 Uiso calc R 1 . .
C C14 0.1789(4) 0.0676(3) 0.9529(2) 0.0882(9) Uani d . 1 . .
H H14 0.1423 0.0059 0.9758 0.106 Uiso calc R 1 . .
C C15 0.0352(4) 0.1288(2) 0.9168(2) 0.0856(9) Uani d . 1 . .
H H15 -0.0994 0.1083 0.9158 0.103 Uiso calc R 1 . .
C C16 0.0868(3) 0.2196(2) 0.8821(2) 0.0687(7) Uani d . 1 . .
H H16 -0.0124 0.2603 0.8578 0.082 Uiso calc R 1 . .
N N1 0.1514(2) 0.67393(16) 0.81901(16) 0.0596(6) Uani d D 1 . .
H H1N 0.227(3) 0.7171(19) 0.7929(15) 0.071 Uiso d D 1 . .
N N2 0.3325(2) 0.34685(16) 0.85126(16) 0.0617(6) Uani d D 1 . .
H H2N 0.241(3) 0.3975(19) 0.8579(19) 0.074 Uiso d D 1 . .
O O1 0.1061(2) 0.51235(14) 0.85749(17) 0.0956(8) Uani d . 1 . .
O O2 0.6377(2) 0.31390(16) 0.79069(14) 0.0769(6) Uani d . 1 . .

loop_
_atom_site_aniso_label
_atom_site_aniso_U_11
_atom_site_aniso_U_22
_atom_site_aniso_U_33
_atom_site_aniso_U_12
_atom_site_aniso_U_13
_atom_site_aniso_U_23
C1 0.0536(9) 0.0455(12) 0.0648(13) 0.0038(9) 0.0018(10) 0.0006(15)
C2 0.0679(10) 0.0500(13) 0.0856(18) 0.0021(11) 0.0090(13) 0.0060(19)
C3 0.0837(14) 0.0501(14) 0.0944(18) 0.0131(12) -0.0005(16) 0.003(2)
C4 0.0719(12) 0.0706(18) 0.0856(19) 0.0169(14) 0.0090(14) 0.003(2)
C5 0.0609(11) 0.0733(19) 0.091(2) 0.0053(11) 0.0134(13) 0.009(2)
C6 0.0547(9) 0.0530(14) 0.0812(16) 0.0001(10) 0.0045(11) 0.0110(18)
C7 0.0570(9) 0.0424(12) 0.0836(17) 0.0014(9) 0.0108(12) 0.0025(17)
C8 0.0576(10) 0.0479(12) 0.0903(17) -0.0045(10) 0.0169(12) 0.0066(18)
C9 0.0561(9) 0.0573(15) 0.091(2) 0.0007(10) 0.0161(13) 0.0009(19)
C10 0.0553(10) 0.0499(13) 0.0740(15) 0.0027(9) 0.0055(11) -0.0068(17)
C11 0.0680(10) 0.0448(12) 0.0616(13) 0.0093(10) 0.0031(11) -0.0048(16)
C12 0.0715(12) 0.0619(15) 0.0860(18) 0.0168(13) -0.0039(13) 0.004(2)
C13 0.0977(17) 0.0612(17) 0.093(2) 0.0209(16) -0.0119(17) 0.009(2)
C14 0.1098(18) 0.0530(15) 0.102(2) -0.0005(16) 0.0011(18) 0.017(2)
C15 0.0820(14) 0.0579(16) 0.117(3) -0.0023(13) -0.0005(16) 0.003(2)
C16 0.0657(12) 0.0547(14) 0.0856(18) 0.0070(11) -0.0023(13) 0.0048(19)
N1 0.0511(8) 0.0435(10) 0.0841(14) -0.0005(8) 0.0082(9) 0.0044(14)
N2 0.0568(8) 0.0468(11) 0.0816(14) 0.0093(8) 0.0079(10) 0.0028(14)
O1 0.0772(9) 0.0461(9) 0.164(2) 0.0100(8) 0.0493(12) 0.0271(16)
O2 0.0675(8) 0.0636(12) 0.0995(13) 0.0182(9) 0.0157(9) -0.0071(14)

loop_
_atom_type_symbol
_atom_type_description
_atom_type_scat_dispersion_real
_atom_type_scat_dispersion_imag
_atom_type_scat_source
C C 0.0181 0.0000 'International Tables Vol C Tables 4.2.6.8 and 6.1.1.4'
H H 0.0000 0.0000 'International Tables Vol C Tables 4.2.6.8 and 6.1.1.4'
N N 0.0311 0.0000 'International Tables Vol C Tables 4.2.6.8 and 6.1.1.4'
O O 0.0492 0.0000 'International Tables Vol C Tables 4.2.6.8 and 6.1.1.4'

loop_
_geom_angle_atom_site_label_1
_geom_angle_atom_site_label_2
_geom_angle_atom_site_label_3
_geom_angle_site_symmetry_1
_geom_angle_site_symmetry_3
_geom_angle
_geom_angle_publ_flag
C2 C1 C6 . . 119.5(2) ?
C2 C1 N1 . . 117.0(2) ?
C6 C1 N1 . . 123.4(2) ?
C1 C2 C3 . . 120.8(3) ?
C1 C2 H2 . . 119.6 ?
C3 C2 H2 . . 119.6 ?
C4 C3 C2 . . 120.1(3) ?
C4 C3 H3 . . 120.0 ?
C2 C3 H3 . . 120.0 ?
C5 C4 C3 . . 119.3(3) ?
C5 C4 H4 . . 120.3 ?
C3 C4 H4 . . 120.3 ?
C4 C5 C6 . . 121.3(3) ?
C4 C5 H5 . . 119.3 ?
C6 C5 H5 . . 119.3 ?
C1 C6 C5 . . 119.0(3) ?
C1 C6 H6 . . 120.5 ?
C5 C6 H6 . . 120.5 ?
O1 C7 N1 . . 122.9(2) ?
O1 C7 C8 . . 124.8(2) ?
N1 C7 C8 . . 112.3(2) ?
C9 C8 C7 . . 130.1(3) ?
C9 C8 H8 . . 114.9 ?
C7 C8 H8 . . 114.9 ?
C8 C9 C10 . . 135.5(2) ?
C8 C9 H9 . . 112.3 ?
C10 C9 H9 . . 112.3 ?
O2 C10 N2 . . 123.3(3) ?
O2 C10 C9 . . 117.9(2) ?
N2 C10 C9 . . 118.8(2) ?
C16 C11 C12 . . 118.9(3) ?
C16 C11 N2 . . 118.3(2) ?
C12 C11 N2 . . 122.7(2) ?
C13 C12 C11 . . 119.8(2) ?
C13 C12 H12 . . 120.1 ?
C11 C12 H12 . . 120.1 ?
C14 C13 C12 . . 120.8(3) ?
C14 C13 H13 . . 119.6 ?
C12 C13 H13 . . 119.6 ?
C13 C14 C15 . . 119.4(3) ?
C13 C14 H14 . . 120.3 ?
C15 C14 H14 . . 120.3 ?
C16 C15 C14 . . 121.0(3) ?
C16 C15 H15 . . 119.5 ?
C14 C15 H15 . . 119.5 ?
C15 C16 C11 . . 120.1(3) ?
C15 C16 H16 . . 120.0 ?
C11 C16 H16 . . 120.0 ?
C7 N1 C1 . . 129.0(2) ?
C7 N1 H1N . . 119.9(18) ?
C1 N1 H1N . . 111.1(18) ?
C10 N2 C11 . . 126.0(2) ?
C10 N2 H2N . . 114.2(19) ?
C11 N2 H2N . . 119.8(18) ?

loop_
_geom_bond_atom_site_label_1
_geom_bond_atom_site_label_2
_geom_bond_site_symmetry_2
_geom_bond_distance
_geom_bond_publ_flag
C1 C2 . 1.376(4) ?
C1 C6 . 1.385(3) ?
C1 N1 . 1.421(3) ?
C2 C3 . 1.379(4) ?
C2 H2 . 0.9300 ?
C3 C4 . 1.374(4) ?
C3 H3 . 0.9300 ?
C4 C5 . 1.370(5) ?
C4 H4 . 0.9300 ?
C5 C6 . 1.388(3) ?
C5 H5 . 0.9300 ?
C6 H6 . 0.9300 ?
C7 O1 . 1.227(3) ?
C7 N1 . 1.344(3) ?
C7 C8 . 1.487(3) ?
C8 C9 . 1.335(4) ?
C8 H8 . 0.9300 ?
C9 C10 . 1.482(4) ?
C9 H9 . 0.9300 ?
C10 O2 . 1.230(3) ?
C10 N2 . 1.345(3) ?
C11 C16 . 1.390(3) ?
C11 C12 . 1.392(3) ?
C11 N2 . 1.402(3) ?
C12 C13 . 1.381(5) ?
C12 H12 . 0.9300 ?
C13 C14 . 1.367(4) ?
C13 H13 . 0.9300 ?
C14 C15 . 1.372(4) ?
C14 H14 . 0.9300 ?
C15 C16 . 1.370(4) ?
C15 H15 . 0.9300 ?
C16 H16 . 0.9300 ?
N1 H1N . 0.862(18) ?
N2 H2N . 0.912(18) ?

loop_
_geom_hbond_atom_site_label_D
_geom_hbond_atom_site_label_H
_geom_hbond_atom_site_label_A
_geom_hbond_site_symmetry_A
_geom_hbond_distance_DH
_geom_hbond_distance_HA
_geom_hbond_distance_DA
_geom_hbond_angle_DHA
N1 H1N O2 4_656 0.862(18) 2.036(18) 2.884(3) 167(2)
N2 H2N O1 . 0.912(18) 1.77(2) 2.671(3) 167(3)

loop_
_geom_torsion_atom_site_label_1
_geom_torsion_atom_site_label_2
_geom_torsion_atom_site_label_3
_geom_torsion_atom_site_label_4
_geom_torsion_site_symmetry_1
_geom_torsion_site_symmetry_2
_geom_torsion_site_symmetry_3
_geom_torsion_site_symmetry_4
_geom_torsion
_geom_torsion_publ_flag
C6 C1 C2 C3 . . . . -0.1(5) ?
N1 C1 C2 C3 . . . . -179.4(2) ?
C1 C2 C3 C4 . . . . -0.3(5) ?
C2 C3 C4 C5 . . . . 0.5(5) ?
C3 C4 C5 C6 . . . . -0.4(6) ?
C2 C1 C6 C5 . . . . 0.2(4) ?
N1 C1 C6 C5 . . . . 179.5(2) ?
C4 C5 C6 C1 . . . . 0.0(5) ?
O1 C7 C8 C9 . . . . -3.9(5) ?
N1 C7 C8 C9 . . . . 175.6(3) ?
C7 C8 C9 C10 . . . . 0.5(6) ?
C8 C9 C10 O2 . . . . -179.8(3) ?
C8 C9 C10 N2 . . . . -0.3(6) ?
C16 C11 C12 C13 . . . . 1.0(4) ?
N2 C11 C12 C13 . . . . 176.6(3) ?
C11 C12 C13 C14 . . . . -0.5(5) ?
C12 C13 C14 C15 . . . . -0.3(5) ?
C13 C14 C15 C16 . . . . 0.5(5) ?
C14 C15 C16 C11 . . . . 0.0(5) ?
C12 C11 C16 C15 . . . . -0.7(4) ?
N2 C11 C16 C15 . . . . -176.6(3) ?
O1 C7 N1 C1 . . . . 1.8(5) ?
C8 C7 N1 C1 . . . . -177.7(2) ?
C2 C1 N1 C7 . . . . 174.4(3) ?
C6 C1 N1 C7 . . . . -4.9(4) ?
O2 C10 N2 C11 . . . . -1.7(4) ?
C9 C10 N2 C11 . . . . 178.8(3) ?
C16 C11 N2 C10 . . . . -143.9(3) ?
C12 C11 N2 C10 . . . . 40.4(4) ?

loop_
_cod_related_entry_id
_cod_related_entry_database
_cod_related_entry_code
1 ChemSpider 9417605
